data_4339802
loop_
_publ_author_name
'Sevryugina, Yulia'
'Rogachev, Andrey Yu'
'Petrukhina, Marina A.'

_publ_section_title
;
 The first hexanuclear copper(I) carboxylate: X-ray crystal structure and
 reactivity in solution and gas-phase reactions.
;
_journal_issue 19
_journal_name_full 'Inorganic chemistry'
_journal_page_first 7870
_journal_page_last 7879
_journal_paper_doi 10.1021/ic7005327
_journal_volume 46
_journal_year 2007
_chemical_formula_moiety
;
 [Cu2 (O2 C F2 C6 H3)2 (C6 H5 C2 C6 H5)](C6 H6)
;
_chemical_formula_sum 'C48 H32 Cu2 F4 O4'
_chemical_formula_weight 875.82
_chemical_melting_point ?
_chemical_name_systematic
; 
 bis-(3,5-difluorobenzoato-O,O')-
 bis-(diphenylacetylene)-dicopper(I,I), benzene solvate  
;
_space_group_IT_number 14
_symmetry_cell_setting monoclinic
_symmetry_space_group_name_Hall '-P 2yn'
_symmetry_space_group_name_H-M 'P 1 21/n 1'
_atom_sites_solution_hydrogens geom
_atom_sites_solution_primary direct
_atom_sites_solution_secondary difmap
_audit_creation_method SHELXL-97
_cell_angle_alpha 90.00
_cell_angle_beta 99.9570(10)
_cell_angle_gamma 90.00
_cell_formula_units_Z 4
_cell_length_a 13.6060(9)
_cell_length_b 18.9596(13)
_cell_length_c 15.3574(11)
_cell_measurement_reflns_used 8455
_cell_measurement_temperature 173(2)
_cell_measurement_theta_max 26.55
_cell_measurement_theta_min 2.20
_cell_volume 3902.0(5)
_computing_cell_refinement 'SMART, SAINT'
_computing_data_collection SMART
_computing_data_reduction SAINT
_computing_molecular_graphics 'SHELXP-01 (Sheldrick, 2001)'
_computing_publication_material 'SHELXCIF-01 (Sheldrick, 2001)'
_computing_structure_refinement 'SHELXL-01 (Sheldrick, 2001)'
_computing_structure_solution 'SHELXS-01 (Sheldrick, 2001)'
_diffrn_ambient_temperature 173(2)
_diffrn_measured_fraction_theta_full 0.999
_diffrn_measured_fraction_theta_max 0.944
_diffrn_measurement_device_type 'Bruker SMART APEX CCD'
_diffrn_measurement_method '0.3 deg wide \w exposures'
_diffrn_radiation_monochromator graphite
_diffrn_radiation_source 'fine-focus sealed tube'
_diffrn_radiation_type MoK\a
_diffrn_radiation_wavelength 0.71073
_diffrn_reflns_av_R_equivalents 0.0554
_diffrn_reflns_av_sigmaI/netI 0.0668
_diffrn_reflns_limit_h_max 17
_diffrn_reflns_limit_h_min -18
_diffrn_reflns_limit_k_max 24
_diffrn_reflns_limit_k_min -23
_diffrn_reflns_limit_l_max 20
_diffrn_reflns_limit_l_min -20
_diffrn_reflns_number 33271
_diffrn_reflns_theta_full 25.00
_diffrn_reflns_theta_max 28.27
_diffrn_reflns_theta_min 1.72
_diffrn_standards_decay_% 0
_diffrn_standards_interval_count na
_diffrn_standards_interval_time na
_diffrn_standards_number 'none (area detector data)'
_exptl_absorpt_coefficient_mu 1.155
_exptl_absorpt_correction_T_max 0.9445
_exptl_absorpt_correction_T_min 0.8643
_exptl_absorpt_correction_type 'multi-scan (SADABS)'
_exptl_crystal_colour 'pale pink'
_exptl_crystal_density_diffrn 1.491
_exptl_crystal_density_meas ?
_exptl_crystal_density_method none
_exptl_crystal_description block
_exptl_crystal_F_000 1784
_exptl_crystal_size_max 0.13
_exptl_crystal_size_mid 0.08
_exptl_crystal_size_min 0.05
_refine_diff_density_max 0.697
_refine_diff_density_min -0.388
_refine_diff_density_rms 0.081
_refine_ls_extinction_coef noref
_refine_ls_extinction_method none
_refine_ls_goodness_of_fit_ref 1.015
_refine_ls_hydrogen_treatment noref
_refine_ls_matrix_type full
_refine_ls_number_parameters 517
_refine_ls_number_reflns 9139
_refine_ls_number_restraints 12
_refine_ls_restrained_S_all 1.015
_refine_ls_R_factor_all 0.1066
_refine_ls_R_factor_gt 0.0533
_refine_ls_shift/su_max 0.002
_refine_ls_shift/su_mean 0.000
_refine_ls_structure_factor_coef Fsqd
_refine_ls_weighting_details 'calc w=1/[\s^2^(Fo^2^)+(0.0608P)^2^+1.9143P] where P=(Fo^2^+2Fc^2^)/3'
_refine_ls_weighting_scheme calc
_refine_ls_wR_factor_gt 0.1196
_refine_ls_wR_factor_ref 0.1395
_reflns_number_gt 5475
_reflns_number_total 9139
_reflns_threshold_expression >2sigma(I)
_cod_data_source_file ic7005327.cif
_cod_data_source_block '[Cu2(O2C(3,5-F)2C6H3)2(C14H10)2](C6H6)_(3)'
_cod_depositor_comments
;
The following automatic conversions were performed:

'_chemical_melting_point' value 'not measured' was changed to '?' -
the value is undefined or not given.

Automatic conversion script
Id: cif_fix_values 2281 2013-09-26 08:29:07Z andrius 

The following automatic conversions were performed:

'_exptl_crystal_density_meas' value 'not measured' was changed to '?'
- the value is perceived as not measured.

Automatic conversion script
Id: cif_fix_values 3008 2015-01-20 13:52:24Z robertas 
;
_cod_database_code 4339802

loop_
_symmetry_equiv_pos_as_xyz
'x, y, z'
'-x+1/2, y+1/2, -z+1/2'
'-x, -y, -z'
'x-1/2, -y-1/2, z-1/2'

loop_
_atom_site_label
_atom_site_type_symbol
_atom_site_fract_x
_atom_site_fract_y
_atom_site_fract_z
_atom_site_U_iso_or_equiv
_atom_site_adp_type
_atom_site_occupancy
_atom_site_symmetry_multiplicity
_atom_site_calc_flag
_atom_site_refinement_flags
_atom_site_disorder_assembly
_atom_site_disorder_group
Cu1 Cu 0.84821(3) 0.02043(2) 0.61712(3) 0.03496(13) Uani 1 1 d . . .
O1 O 0.8303(2) 0.04112(13) 0.73848(16) 0.0407(6) Uani 1 1 d . . .
O2 O 0.81754(19) 0.11393(12) 0.56440(16) 0.0384(6) Uani 1 1 d . . .
C15 C 0.8894(3) -0.07800(19) 0.6058(2) 0.0344(8) Uani 1 1 d . . .
C16 C 0.8833(3) -0.04946(18) 0.5334(2) 0.0326(8) Uani 1 1 d . . .
C17 C 0.9023(3) -0.13409(18) 0.6715(2) 0.0345(8) Uani 1 1 d . . .
C19 C 0.9121(3) -0.1221(2) 0.7617(3) 0.0505(11) Uani 1 1 d . . .
H19 H 0.9119 -0.0752 0.7833 0.061 Uiso 1 1 calc R . .
C20 C 0.9222(4) -0.1776(3) 0.8202(3) 0.0632(13) Uani 1 1 d . . .
H20 H 0.9302 -0.1685 0.8818 0.076 Uiso 1 1 calc R . .
C21 C 0.9210(3) -0.2453(2) 0.7913(4) 0.0604(13) Uani 1 1 d . . .
H21 H 0.9253 -0.2832 0.8322 0.072 Uiso 1 1 calc R . .
C22 C 0.9137(4) -0.2586(2) 0.7033(4) 0.0740(16) Uani 1 1 d . . .
H22 H 0.9151 -0.3058 0.6829 0.089 Uiso 1 1 calc R . .
C23 C 0.9041(4) -0.2028(2) 0.6427(3) 0.0588(13) Uani 1 1 d . . .
H23 H 0.8987 -0.2124 0.5814 0.071 Uiso 1 1 calc R . .
C18 C 0.8917(3) -0.04284(18) 0.4412(2) 0.0316(8) Uani 1 1 d . . .
C24 C 0.8617(3) 0.01664(19) 0.3914(2) 0.0363(8) Uani 1 1 d . . .
H24 H 0.8337 0.0554 0.4178 0.044 Uiso 1 1 calc R . .
C25 C 0.8720(3) 0.0202(2) 0.3034(3) 0.0421(9) Uani 1 1 d . . .
H25 H 0.8504 0.0610 0.2696 0.051 Uiso 1 1 calc R . .
C26 C 0.9137(3) -0.0357(2) 0.2646(3) 0.0445(10) Uani 1 1 d . . .
H26 H 0.9214 -0.0332 0.2044 0.053 Uiso 1 1 calc R . .
C27 C 0.9437(3) -0.0950(2) 0.3135(3) 0.0496(11) Uani 1 1 d . . .
H27 H 0.9725 -0.1334 0.2871 0.059 Uiso 1 1 calc R . .
C28 C 0.9323(3) -0.0988(2) 0.4011(3) 0.0423(9) Uani 1 1 d . . .
H28 H 0.9523 -0.1403 0.4342 0.051 Uiso 1 1 calc R . .
Cu2 Cu 0.63915(3) 0.02292(2) 0.59070(3) 0.03410(13) Uani 1 1 d . . .
O3 O 0.6634(2) 0.04314(13) 0.71710(16) 0.0411(6) Uani 1 1 d . . .
O4 O 0.65038(19) 0.11868(12) 0.54581(16) 0.0374(6) Uani 1 1 d . . .
C29 C 0.6205(3) -0.07797(19) 0.5672(3) 0.0377(9) Uani 1 1 d . . .
C30 C 0.6143(3) -0.04693(18) 0.4959(3) 0.0351(8) Uani 1 1 d . . .
C31 C 0.6253(3) -0.13795(19) 0.6285(3) 0.0383(9) Uani 1 1 d . . .
C33 C 0.6351(3) -0.1303(2) 0.7180(3) 0.0585(12) Uani 1 1 d . . .
H33 H 0.6362 -0.0845 0.7434 0.070 Uiso 1 1 calc R . .
C34 C 0.6432(4) -0.1894(3) 0.7714(4) 0.0801(17) Uani 1 1 d . . .
H34 H 0.6516 -0.1836 0.8337 0.096 Uiso 1 1 calc R . .
C35 C 0.6396(4) -0.2548(3) 0.7375(4) 0.0739(17) Uani 1 1 d . . .
H35 H 0.6451 -0.2948 0.7753 0.089 Uiso 1 1 calc R . .
C36 C 0.6280(4) -0.2631(2) 0.6484(5) 0.0831(18) Uani 1 1 d . . .
H36 H 0.6248 -0.3091 0.6238 0.100 Uiso 1 1 calc R . .
C37 C 0.6208(4) -0.2044(2) 0.5928(3) 0.0640(13) Uani 1 1 d . . .
H37 H 0.6127 -0.2104 0.5306 0.077 Uiso 1 1 calc R . .
C32 C 0.6099(3) -0.04125(18) 0.4019(2) 0.0338(8) Uani 1 1 d . . .
C38 C 0.5918(3) 0.02214(19) 0.3561(2) 0.0378(8) Uani 1 1 d . . .
H38 H 0.5819 0.0642 0.3871 0.045 Uiso 1 1 calc R . .
C39 C 0.5882(3) 0.0239(2) 0.2650(3) 0.0444(9) Uani 1 1 d . . .
H39 H 0.5756 0.0672 0.2339 0.053 Uiso 1 1 calc R . .
C40 C 0.6028(3) -0.0365(2) 0.2200(3) 0.0453(10) Uani 1 1 d . . .
H40 H 0.5997 -0.0349 0.1577 0.054 Uiso 1 1 calc R . .
C41 C 0.6219(4) -0.0996(2) 0.2645(3) 0.0558(12) Uani 1 1 d . . .
H41 H 0.6320 -0.1414 0.2332 0.067 Uiso 1 1 calc R . .
C42 C 0.6264(3) -0.1013(2) 0.3551(3) 0.0509(11) Uani 1 1 d . . .
H42 H 0.6411 -0.1446 0.3858 0.061 Uiso 1 1 calc R . .
C1 C 0.7484(3) 0.04371(17) 0.7650(2) 0.0330(8) Uani 1 1 d . . .
C3 C 0.7521(3) 0.04621(17) 0.8635(2) 0.0315(8) Uani 1 1 d . . .
C5 C 0.8453(3) 0.04471(19) 0.9197(2) 0.0378(9) Uani 1 1 d . . .
C6 C 0.8432(3) 0.04490(19) 1.0087(3) 0.0401(9) Uani 1 1 d . . .
F1 F 0.93288(18) 0.04452(14) 1.06534(15) 0.0598(7) Uani 1 1 d . . .
C7 C 0.7581(3) 0.0466(2) 1.0454(3) 0.0418(9) Uani 1 1 d . . .
H7 H 0.7605 0.0470 1.1076 0.050 Uiso 1 1 calc R . .
C8 C 0.6694(3) 0.0476(2) 0.9874(3) 0.0408(9) Uani 1 1 d . . .
F2 F 0.58402(18) 0.04930(14) 1.02075(16) 0.0601(7) Uani 1 1 d . . .
C9 C 0.6636(3) 0.04742(18) 0.8974(2) 0.0356(8) Uani 1 1 d . . .
H9 H 0.6008 0.0481 0.8591 0.043 Uiso 1 1 calc R . .
C2 C 0.7350(3) 0.14393(17) 0.5420(2) 0.0313(8) Uani 1 1 d . . .
C4 C 0.7391(3) 0.21768(18) 0.5056(2) 0.0357(8) Uani 1 1 d . . .
C10 C 0.8301(3) 0.2464(2) 0.4962(3) 0.0437(10) Uani 1 1 d . . .
H10 H 0.8901 0.2206 0.5134 0.052 Uiso 1 1 calc R . .
C11 C 0.8317(3) 0.3130(2) 0.4617(3) 0.0534(11) Uani 1 1 d . . .
F3 F 0.9202(2) 0.34126(15) 0.4517(2) 0.0878(10) Uani 1 1 d . . .
C12 C 0.7468(4) 0.3522(2) 0.4362(3) 0.0617(13) Uani 1 1 d . . .
H12 H 0.7496 0.3983 0.4126 0.074 Uiso 1 1 calc R . .
C13 C 0.6587(4) 0.3224(2) 0.4460(3) 0.0560(12) Uani 1 1 d . . .
F4 F 0.5737(2) 0.35983(15) 0.4219(2) 0.0953(11) Uani 1 1 d . . .
C14 C 0.6517(3) 0.25531(19) 0.4796(3) 0.0427(10) Uani 1 1 d . . .
H14 H 0.5888 0.2356 0.4848 0.051 Uiso 1 1 calc R . .
C43 C 0.8085(7) 0.2068(5) 0.2253(7) 0.049(3) Uiso 0.60 1 d PD A 1
H43 H 0.8698 0.2021 0.2653 0.058 Uiso 0.60 1 calc PR A 1
C44 C 0.7164(9) 0.2090(5) 0.2599(7) 0.062(3) Uiso 0.60 1 d PD A 1
H44 H 0.7147 0.2088 0.3215 0.074 Uiso 0.60 1 calc PR A 1
C45 C 0.6340(8) 0.2114(6) 0.1989(8) 0.072(3) Uiso 0.60 1 d PD A 1
H45 H 0.5717 0.2119 0.2189 0.087 Uiso 0.60 1 calc PR A 1
C46 C 0.6323(7) 0.2132(5) 0.1080(7) 0.053(2) Uiso 0.60 1 d PD A 1
H46 H 0.5709 0.2135 0.0677 0.064 Uiso 0.60 1 calc PR A 1
C47 C 0.7213(7) 0.2146(4) 0.0785(5) 0.0459(18) Uiso 0.60 1 d PD A 1
H47 H 0.7217 0.2180 0.0168 0.055 Uiso 0.60 1 calc PR A 1
C48 C 0.8099(6) 0.2112(4) 0.1358(6) 0.0484(19) Uiso 0.60 1 d PD A 1
H48 H 0.8714 0.2119 0.1145 0.058 Uiso 0.60 1 calc PR A 1
C43X C 0.7487(11) 0.2085(7) 0.2574(9) 0.047(4) Uiso 0.40 1 d PD B 2
H43X H 0.7789 0.2061 0.3179 0.056 Uiso 0.40 1 calc PR B 2
C44X C 0.6383(9) 0.2102(7) 0.2374(8) 0.052(3) Uiso 0.40 1 d PD B 2
H44X H 0.5972 0.2126 0.2814 0.062 Uiso 0.40 1 calc PR B 2
C45X C 0.6031(8) 0.2082(6) 0.1517(10) 0.048(3) Uiso 0.40 1 d PD B 2
H45X H 0.5327 0.2067 0.1338 0.058 Uiso 0.40 1 calc PR B 2
C46X C 0.6620(14) 0.2079(8) 0.0852(9) 0.067(4) Uiso 0.40 1 d PD B 2
H46X H 0.6332 0.2071 0.0243 0.081 Uiso 0.40 1 calc PR B 2
C47X C 0.7622(14) 0.2088(10) 0.1123(13) 0.093(6) Uiso 0.40 1 d PD B 2
H47X H 0.8024 0.2084 0.0675 0.112 Uiso 0.40 1 calc PR B 2
C48X C 0.8104(12) 0.2101(10) 0.1974(14) 0.077(6) Uiso 0.40 1 d PD B 2
H48X H 0.8810 0.2119 0.2132 0.093 Uiso 0.40 1 calc PR B 2

loop_
_atom_site_aniso_label
_atom_site_aniso_U_11
_atom_site_aniso_U_22
_atom_site_aniso_U_33
_atom_site_aniso_U_23
_atom_site_aniso_U_13
_atom_site_aniso_U_12
Cu1 0.0420(3) 0.0292(2) 0.0343(3) 0.0051(2) 0.0083(2) 0.0082(2)
O1 0.0457(16) 0.0432(15) 0.0336(14) 0.0032(11) 0.0078(12) 0.0070(12)
O2 0.0433(15) 0.0276(13) 0.0447(16) 0.0074(11) 0.0087(12) 0.0066(12)
C15 0.032(2) 0.033(2) 0.039(2) 0.0018(16) 0.0065(16) 0.0049(15)
C16 0.0288(19) 0.0280(18) 0.040(2) -0.0001(16) 0.0024(15) 0.0030(15)
C17 0.0300(19) 0.0303(19) 0.041(2) 0.0078(16) 0.0015(16) 0.0022(15)
C19 0.064(3) 0.040(2) 0.050(3) 0.0155(19) 0.017(2) 0.016(2)
C20 0.083(4) 0.059(3) 0.052(3) 0.025(2) 0.026(3) 0.022(3)
C21 0.054(3) 0.047(3) 0.079(4) 0.033(3) 0.007(3) 0.000(2)
C22 0.093(4) 0.025(2) 0.094(4) 0.010(2) -0.013(3) -0.007(2)
C23 0.080(3) 0.034(2) 0.054(3) 0.003(2) -0.012(2) -0.004(2)
C18 0.0275(18) 0.0292(18) 0.037(2) -0.0039(15) 0.0020(15) 0.0012(14)
C24 0.045(2) 0.031(2) 0.032(2) 0.0016(16) 0.0048(16) 0.0058(17)
C25 0.050(2) 0.037(2) 0.038(2) 0.0034(18) 0.0008(17) 0.0005(19)
C26 0.049(2) 0.050(3) 0.035(2) -0.0013(18) 0.0091(18) -0.0035(19)
C27 0.063(3) 0.042(2) 0.047(3) -0.0041(19) 0.019(2) 0.010(2)
C28 0.047(2) 0.032(2) 0.047(2) 0.0000(18) 0.0088(19) 0.0099(17)
Cu2 0.0411(3) 0.0282(2) 0.0311(2) 0.00282(19) 0.00073(19) -0.0040(2)
O3 0.0466(17) 0.0422(15) 0.0330(14) 0.0014(11) 0.0023(12) -0.0026(12)
O4 0.0432(16) 0.0274(13) 0.0391(15) 0.0033(11) 0.0005(12) -0.0031(11)
C29 0.033(2) 0.032(2) 0.046(2) 0.0019(17) -0.0001(17) -0.0007(16)
C30 0.028(2) 0.0288(18) 0.046(2) -0.0038(17) 0.0013(16) -0.0034(15)
C31 0.030(2) 0.031(2) 0.053(3) 0.0105(17) 0.0037(17) -0.0008(15)
C33 0.070(3) 0.054(3) 0.049(3) 0.018(2) 0.000(2) -0.014(2)
C34 0.088(4) 0.078(4) 0.067(3) 0.037(3) -0.007(3) -0.028(3)
C35 0.055(3) 0.058(3) 0.105(5) 0.046(3) 0.003(3) -0.003(2)
C36 0.089(4) 0.030(3) 0.133(6) 0.020(3) 0.030(4) 0.008(2)
C37 0.086(4) 0.037(3) 0.071(3) 0.011(2) 0.019(3) 0.004(2)
C32 0.032(2) 0.034(2) 0.034(2) -0.0036(15) 0.0026(15) -0.0041(15)
C38 0.039(2) 0.032(2) 0.041(2) -0.0033(17) 0.0050(16) -0.0005(17)
C39 0.049(2) 0.039(2) 0.043(2) 0.0047(19) 0.0026(18) -0.0003(19)
C40 0.049(2) 0.050(3) 0.037(2) -0.0040(18) 0.0070(18) -0.0033(19)
C41 0.087(3) 0.036(2) 0.043(2) -0.0052(19) 0.008(2) 0.001(2)
C42 0.074(3) 0.032(2) 0.045(2) 0.0020(18) 0.005(2) 0.006(2)
C1 0.043(2) 0.0216(17) 0.034(2) 0.0007(14) 0.0053(17) -0.0009(15)
C3 0.042(2) 0.0234(17) 0.0273(17) 0.0003(14) 0.0012(15) 0.0019(15)
C5 0.044(2) 0.0321(19) 0.035(2) -0.0010(16) -0.0011(17) 0.0013(16)
C6 0.044(2) 0.032(2) 0.038(2) 0.0020(16) -0.0103(18) 0.0001(17)
F1 0.0539(15) 0.0800(18) 0.0390(13) 0.0034(12) -0.0103(11) -0.0002(13)
C7 0.057(3) 0.039(2) 0.029(2) -0.0010(16) 0.0064(18) 0.0000(19)
C8 0.046(2) 0.038(2) 0.041(2) 0.0018(17) 0.0140(19) -0.0012(18)
F2 0.0527(15) 0.0842(19) 0.0465(14) 0.0027(13) 0.0177(12) -0.0058(13)
C9 0.040(2) 0.0322(19) 0.034(2) 0.0000(16) 0.0031(16) -0.0002(16)
C2 0.048(2) 0.0240(18) 0.0217(18) -0.0022(14) 0.0053(16) 0.0021(16)
C4 0.052(2) 0.0243(18) 0.030(2) 0.0015(15) 0.0037(17) 0.0018(16)
C10 0.049(2) 0.037(2) 0.042(2) 0.0054(18) -0.0021(19) -0.0063(18)
C11 0.064(3) 0.039(2) 0.054(3) 0.011(2) 0.002(2) -0.017(2)
F3 0.078(2) 0.0698(19) 0.106(2) 0.0412(17) -0.0106(17) -0.0345(16)
C12 0.094(4) 0.034(2) 0.056(3) 0.015(2) 0.010(3) -0.002(2)
C13 0.074(3) 0.036(2) 0.059(3) 0.016(2) 0.016(2) 0.021(2)
F4 0.098(2) 0.0584(18) 0.137(3) 0.0541(18) 0.043(2) 0.0458(17)
C14 0.054(3) 0.032(2) 0.045(2) 0.0049(17) 0.0160(19) 0.0075(18)

loop_
_atom_type_symbol
_atom_type_description
_atom_type_scat_dispersion_real
_atom_type_scat_dispersion_imag
_atom_type_scat_source
C C 0.0033 0.0016 'International Tables Vol C Tables 4.2.6.8 and 6.1.1.4'
H H 0.0000 0.0000 'International Tables Vol C Tables 4.2.6.8 and 6.1.1.4'
O O 0.0106 0.0060 'International Tables Vol C Tables 4.2.6.8 and 6.1.1.4'
F F 0.0171 0.0103 'International Tables Vol C Tables 4.2.6.8 and 6.1.1.4'
Cu Cu 0.3201 1.2651 'International Tables Vol C Tables 4.2.6.8 and 6.1.1.4'

loop_
_geom_angle_atom_site_label_1
_geom_angle_atom_site_label_2
_geom_angle_atom_site_label_3
_geom_angle
_geom_angle_publ_flag
O1 Cu1 C16 147.41(13) y
O1 Cu1 O2 99.14(10) y
C16 Cu1 O2 113.44(13) y
O1 Cu1 C15 111.02(13) y
C16 Cu1 C15 36.39(14) y
O2 Cu1 C15 149.81(13) y
O1 Cu1 Cu2 81.05(8) y
C16 Cu1 Cu2 105.79(10) y
O2 Cu1 Cu2 77.71(8) y
C15 Cu1 Cu2 107.51(11) y
C1 O1 Cu1 125.5(2) n
C2 O2 Cu1 129.8(2) n
C16 C15 C17 158.7(4) y
C16 C15 Cu1 71.7(2) y
C17 C15 Cu1 129.4(3) y
C15 C16 C18 157.2(4) y
C15 C16 Cu1 71.9(2) y
C18 C16 Cu1 130.8(3) y
C23 C17 C19 118.1(4) y
C23 C17 C15 118.4(4) y
C19 C17 C15 123.5(3) y
C20 C19 C17 120.6(4) y
C21 C20 C19 121.1(5) y
C20 C21 C22 119.6(4) y
C21 C22 C23 120.2(4) y
C17 C23 C22 120.5(4) y
C24 C18 C28 118.6(3) y
C24 C18 C16 123.1(3) y
C28 C18 C16 118.3(3) y
C25 C24 C18 120.6(3) y
C24 C25 C26 120.1(4) y
C27 C26 C25 119.7(4) y
C26 C27 C28 120.2(4) y
C27 C28 C18 120.8(4) y
O3 Cu2 C29 111.72(14) y
O3 Cu2 C30 148.52(14) y
C29 Cu2 C30 36.81(15) y
O3 Cu2 O4 99.10(10) y
C29 Cu2 O4 149.12(14) y
C30 Cu2 O4 112.34(13) y
O3 Cu2 Cu1 82.33(8) y
C29 Cu2 Cu1 96.10(11) y
C30 Cu2 Cu1 97.88(10) y
O4 Cu2 Cu1 85.85(8) y
C1 O3 Cu2 124.3(2) n
C2 O4 Cu2 119.8(2) n
C30 C29 C31 157.8(4) y
C30 C29 Cu2 71.6(2) y
C31 C29 Cu2 130.5(3) y
C29 C30 C32 155.7(4) y
C29 C30 Cu2 71.6(2) y
C32 C30 Cu2 132.0(3) y
C33 C31 C37 119.4(4) y
C33 C31 C29 123.2(4) y
C37 C31 C29 117.4(4) y
C31 C33 C34 119.7(5) y
C35 C34 C33 121.7(5) y
C34 C35 C36 119.1(5) y
C35 C36 C37 120.5(5) y
C31 C37 C36 119.6(5) y
C42 C32 C38 118.5(3) y
C42 C32 C30 118.5(3) y
C38 C32 C30 123.0(3) y
C39 C38 C32 120.1(4) y
C40 C39 C38 120.3(4) y
C39 C40 C41 120.4(4) y
C40 C41 C42 119.4(4) y
C41 C42 C32 121.3(4) y
O1 C1 O3 126.1(3) n
O1 C1 C3 116.8(3) n
O3 C1 C3 117.1(3) n
C9 C3 C5 121.2(3) n
C9 C3 C1 119.7(3) n
C5 C3 C1 119.1(3) n
C6 C5 C3 116.1(4) n
F1 C6 C5 117.6(4) n
F1 C6 C7 117.5(3) n
C5 C6 C7 124.9(4) n
C8 C7 C6 116.4(4) n
F2 C8 C7 118.3(3) n
F2 C8 C9 118.7(4) n
C7 C8 C9 123.0(4) n
C8 C9 C3 118.3(4) n
O2 C2 O4 126.8(3) n
O2 C2 C4 115.6(3) n
O4 C2 C4 117.6(3) n
C10 C4 C14 120.5(3) n
C10 C4 C2 119.6(3) n
C14 C4 C2 119.9(3) n
C11 C10 C4 118.5(4) n
F3 C11 C10 118.9(4) n
F3 C11 C12 118.4(4) n
C10 C11 C12 122.7(4) n
C13 C12 C11 117.3(4) n
F4 C13 C12 118.7(4) n
F4 C13 C14 118.3(4) n
C12 C13 C14 123.0(4) n
C13 C14 C4 118.0(4) n
C48 C43 C44 121.8(8) n
C45 C44 C43 114.9(9) n
C44 C45 C46 124.9(10) n
C47 C46 C45 118.1(8) n
C46 C47 C48 121.4(8) n
C47 C48 C43 118.8(7) n
C48X C43X C44X 125.9(13) n
C45X C44X C43X 112.7(10) n
C44X C45X C46X 124.8(11) n
C47X C46X C45X 116.6(13) n
C46X C47X C48X 126.0(16) n
C43X C48X C47X 113.8(15) n

loop_
_geom_bond_atom_site_label_1
_geom_bond_atom_site_label_2
_geom_bond_distance
_geom_bond_publ_flag
Cu1 O1 1.961(3) y
Cu1 C16 1.962(4) y
Cu1 O2 1.964(2) y
Cu1 C15 1.965(4) y
Cu1 Cu2 2.8033(6) y
O1 C1 1.252(4) n
O2 C2 1.253(4) n
C15 C16 1.226(5) y
C15 C17 1.456(5) y
C16 C18 1.445(5) y
C17 C23 1.377(5) y
C17 C19 1.388(5) y
C19 C20 1.375(5) y
C20 C21 1.357(6) y
C21 C22 1.362(7) y
C22 C23 1.399(6) y
C18 C24 1.385(5) y
C18 C28 1.389(5) y
C24 C25 1.383(5) y
C25 C26 1.385(5) y
C26 C27 1.373(5) y
C27 C28 1.382(5) y
Cu2 O3 1.950(3) y
Cu2 C29 1.955(4) y
Cu2 C30 1.954(4) y
Cu2 O4 1.957(2) y
O3 C1 1.259(4) n
O4 C2 1.257(4) n
C29 C30 1.234(5) y
C29 C31 1.470(5) y
C30 C32 1.439(5) y
C31 C33 1.365(6) y
C31 C37 1.371(6) y
C33 C34 1.383(6) y
C34 C35 1.343(8) y
C35 C36 1.359(8) y
C36 C37 1.396(7) y
C32 C42 1.385(5) y
C32 C38 1.393(5) y
C38 C39 1.391(5) y
C39 C40 1.369(5) y
C40 C41 1.380(6) y
C41 C42 1.382(6) y
C1 C3 1.507(5) n
C3 C9 1.391(5) n
C3 C5 1.405(5) n
C5 C6 1.372(5) n
C6 F1 1.370(4) n
C6 C7 1.373(6) n
C7 C8 1.370(5) n
C8 F2 1.348(4) n
C8 C9 1.372(5) n
C2 C4 1.511(5) n
C4 C10 1.382(5) n
C4 C14 1.385(5) n
C10 C11 1.372(5) n
C11 F3 1.350(5) n
C11 C12 1.372(6) n
C12 C13 1.357(6) n
C13 F4 1.353(5) n
C13 C14 1.382(5) n
C43 C48 1.381(13) n
C43 C44 1.444(13) n
C44 C45 1.332(14) n
C45 C46 1.393(13) n
C46 C47 1.365(11) n
C47 C48 1.366(12) n
C43X C48X 1.350(18) n
C43X C44X 1.481(16) n
C44X C45X 1.321(16) n
C45X C46X 1.403(15) n
C46X C47X 1.354(16) n
C47X C48X 1.357(18) n
